data_9000227
loop_
_publ_author_name
'de Villiers, J. P. R.'

_publ_section_title
;
 Crystal structures of aragonite, strontianite, and witherite
;
_journal_coden_ASTM AMMIAY
_journal_name_full 'American Mineralogist'
_journal_page_first 758
_journal_page_last 767
_journal_volume 56
_journal_year 1971
_chemical_formula_sum 'C O3 Sr'
_chemical_name_mineral Strontianite
_chemical_name_systematic 'Strontium carbonate'
_space_group_crystal_system orthorhombic
_space_group_IT_number 62
_space_group_name_Hall '-P 2n 2a'
_space_group_name_H-M_alt 'P m c n'
_cell_angle_alpha 90
_cell_angle_beta 90
_cell_angle_gamma 90
_cell_formula_units_Z 4
_cell_length_a 5.090(2)
_cell_length_b 8.358(2)
_cell_length_c 5.997(4)
_cell_volume 255.126
_exptl_crystal_density_diffrn 3.844
_exptl_crystal_density_meas 3.76
_refine_ls_R_factor_all 0.031
_cod_duplicate_entry 5000093
_cod_depositor_comments
;
 Merging entries 5000093 and 9000227. Marking entry 9000227 as a duplicate
 of entry 5000093. Marking entries 5000093 and 9000227 as being related
 to AMCSD 0000234.

 Antanas Vaitkus,
 2018-07-06
;
_cod_original_formula_sum 'Sr C O3'
_cod_database_code 9000227

loop_
_space_group_symop_id
_space_group_symop_operation_xyz
1 x,y,z
2 -x+1/2,-y+1/2,z+1/2
3 x+1/2,-y,-z
4 -x,y+1/2,-z+1/2
5 -x,-y,-z
6 x+1/2,y+1/2,-z+1/2
7 -x+1/2,y,z
8 x,-y+1/2,z+1/2

loop_
_atom_site_label
_atom_site_type_symbol
_atom_site_symmetry_multiplicity
_atom_site_Wyckoff_symbol
_atom_site_fract_x
_atom_site_fract_y
_atom_site_fract_z
_atom_site_occupancy
_atom_site_calc_flag
_atom_site_U_iso_or_equiv
Sr Sr2+ 4 c 0.25 0.4160(1) 0.7569(3) 1 d 0.00643
C C4+ 4 c 0.25 0.7601(10) -0.0864(20) 1 d 0.00750
O1 O2- 4 c 0.25 0.9119(9) -0.0946(16) 1 d 0.01156
O2 O2- 8 d 0.4694(8) 0.6821(5) -0.0839(11) 1 d 0.01009

loop_
_atom_type_symbol
_atom_type_oxidation_number
Sr2+ 2
C4+ 4
O2- -2

loop_
_cod_related_entry_id
_cod_related_entry_database
_cod_related_entry_code
1 AMCSD 0000234
